data_2020702
loop_
_publ_author_name
'Zhang, Rui'
'Zhang, Yundi'
'Ge, Chunhua'
'Miao, Jinpeng'
'Zhang, Xiangdong'

_publ_section_title
;
 Two closely related {4-[(<i>N</i>-substituted
 amino)(diethoxyphosphoryl)methyl]phenyl}boronic acids
;
_journal_issue 1
_journal_name_full 'Acta Crystallographica Section C'
_journal_page_first 57
_journal_page_last 60
_journal_paper_doi 10.1107/S2053229616019707
_journal_volume 73
_journal_year 2017
_chemical_formula_iupac 'C17 H22 B N2 O7 P'
_chemical_formula_moiety 'C17 H22 B N2 O7 P'
_chemical_formula_sum 'C17 H22 B N2 O7 P'
_chemical_formula_weight 408.14
_chemical_name_systematic
;
{4-[(Diethoxyphosphoryl)(4-nitroanilino)methyl]phenyl}boronic acid
;
_space_group_crystal_system orthorhombic
_space_group_IT_number 60
_space_group_name_Hall '-P 2n 2ab'
_space_group_name_H-M_alt 'P b c n'
_symmetry_space_group_name_Hall '-P 2n 2ab'
_symmetry_space_group_name_H-M 'P b c n'
_atom_sites_solution_hydrogens mixed
_audit_creation_method SHELXL-2016/6
_cell_angle_alpha 90
_cell_angle_beta 90
_cell_angle_gamma 90
_cell_formula_units_Z 8
_cell_length_a 10.2590(8)
_cell_length_b 14.5721(14)
_cell_length_c 27.577(3)
_cell_measurement_reflns_used 3802
_cell_measurement_temperature 173(2)
_cell_measurement_theta_max 25.29
_cell_measurement_theta_min 3.16
_cell_volume 4122.6(7)
_computing_cell_refinement
;
SAINT (Bruker, 2010)
;
_computing_data_collection
;
APEX2 (Bruker, 2010)
;
_computing_data_reduction
;
SAINT (Bruker, 2010)
;
_computing_molecular_graphics
;
SHELXTL (Bruker, 2010)
;
_computing_publication_material
;
SHELXTL (Bruker, 2010)
;
_computing_structure_refinement
;
SHELXL2016 (Sheldrick, 2015)
;
_computing_structure_solution
;
SHELXS97 (Sheldrick, 2008)
;
_diffrn_ambient_temperature 173(2)
_diffrn_measured_fraction_theta_full 0.983
_diffrn_measured_fraction_theta_max 0.981
_diffrn_measurement_device_type 'Bruker APEXII CCD'
_diffrn_measurement_method '\f and \w scans'
_diffrn_radiation_type MoK\a
_diffrn_radiation_wavelength 0.71073
_diffrn_reflns_av_R_equivalents 0.0560
_diffrn_reflns_limit_h_max 11
_diffrn_reflns_limit_h_min -12
_diffrn_reflns_limit_k_max 16
_diffrn_reflns_limit_k_min -17
_diffrn_reflns_limit_l_max 33
_diffrn_reflns_limit_l_min -33
_diffrn_reflns_number 15530
_diffrn_reflns_theta_full 25.242
_diffrn_reflns_theta_max 25.370
_diffrn_reflns_theta_min 3.162
_exptl_absorpt_coefficient_mu 0.173
_exptl_absorpt_correction_type none
_exptl_crystal_colour white
_exptl_crystal_density_diffrn 1.315
_exptl_crystal_description sheet
_exptl_crystal_F_000 1712
_exptl_crystal_size_max 0.200
_exptl_crystal_size_mid 0.200
_exptl_crystal_size_min 0.100
_refine_diff_density_max 0.608
_refine_diff_density_min -0.326
_refine_ls_extinction_coef 0.0023(6)
_refine_ls_extinction_expression Fc^*^=kFc[1+0.001xFc^2^\l^3^/sin(2\q)]^-1/4^
_refine_ls_extinction_method
;
SHELXL2016 (Sheldrick, 2015)
;
_refine_ls_goodness_of_fit_ref 1.093
_refine_ls_hydrogen_treatment mixed
_refine_ls_matrix_type full
_refine_ls_number_parameters 265
_refine_ls_number_reflns 3726
_refine_ls_number_restraints 3
_refine_ls_restrained_S_all 1.093
_refine_ls_R_factor_all 0.1170
_refine_ls_R_factor_gt 0.0599
_refine_ls_shift/su_max 0.000
_refine_ls_shift/su_mean 0.000
_refine_ls_structure_factor_coef Fsqd
_refine_ls_weighting_details 'w=1/[\s^2^(Fo^2^)+(0.0813P)^2^+5.3769P] where P=(Fo^2^+2Fc^2^)/3'
_refine_ls_weighting_scheme calc
_refine_ls_wR_factor_gt 0.1424
_refine_ls_wR_factor_ref 0.1968
_reflns_number_gt 2312
_reflns_number_total 3726
_reflns_threshold_expression 'I > 2\s(I)'
_cod_data_source_file eg3210sup1.cif
_cod_data_source_block 2
_cod_depositor_comments 'Adding full bibliography for 2020701--2020702.cif.'
_cod_original_cell_volume 4122.6(6)
_cod_database_code 2020702
_cod_database_fobs_code 2020702
_shelx_space_group_comment
;
The symmetry employed for this shelxl refinement is uniquely defined
by the following loop, which should always be used as a source of
symmetry information in preference to the above space-group names.
They are only intended as comments.
;
_shelx_estimated_absorpt_t_min 0.966
_shelx_estimated_absorpt_t_max 0.983

loop_
_space_group_symop_operation_xyz
'x, y, z'
'-x+1/2, -y+1/2, z+1/2'
'-x, y, -z+1/2'
'x+1/2, -y+1/2, -z'
'-x, -y, -z'
'x-1/2, y-1/2, -z-1/2'
'x, -y, z-1/2'
'-x-1/2, y-1/2, z'

loop_
_atom_site_type_symbol
_atom_site_label
_atom_site_fract_x
_atom_site_fract_y
_atom_site_fract_z
_atom_site_U_iso_or_equiv
_atom_site_adp_type
_atom_site_calc_flag
_atom_site_occupancy
P P1 0.29978(9) 0.26468(7) 0.11014(4) 0.0374(3) Uani d 1
O O1 0.2977(3) 0.2135(2) 0.06424(9) 0.0493(8) Uani d 1
O O2 0.2926(3) 0.37114(19) 0.10325(10) 0.0499(7) Uani d 1
O O3 0.1866(2) 0.2417(2) 0.14604(10) 0.0464(7) Uani d 1
O O4 0.9308(3) 0.4994(2) 0.06307(10) 0.0504(8) Uani d 1
H H4A 0.980(4) 0.528(3) 0.0449(16) 0.076 Uiso d 1
O O5 0.9167(3) 0.40026(19) -0.00333(10) 0.0465(7) Uani d 1
H H5 0.877(4) 0.360(3) -0.0180(16) 0.070 Uiso d 1
O O6 0.9018(4) 0.0213(3) 0.29736(15) 0.0873(12) Uani d 1
O O7 0.8391(4) -0.1102(3) 0.26851(14) 0.0847(12) Uani d 1
N N1 0.4546(3) 0.1441(2) 0.15380(11) 0.0367(7) Uani d 1
H H1A 0.425(4) 0.106(2) 0.1318(12) 0.044 Uiso d 1
N N2 0.8307(4) -0.0258(3) 0.27132(15) 0.0630(11) Uani d 1
B B1 0.8743(4) 0.4260(3) 0.04156(15) 0.0388(10) Uani d 1
C C1 0.4439(3) 0.2426(2) 0.14655(13) 0.0342(8) Uani d 1
H H1 0.432820 0.272842 0.178838 0.041 Uiso calc 1
C C2 0.5610(3) 0.2859(3) 0.12075(12) 0.0335(8) Uani d 1
C C3 0.5982(4) 0.3751(3) 0.13295(13) 0.0376(9) Uani d 1
H H3 0.554918 0.406402 0.158492 0.045 Uiso calc 1
C C4 0.6987(4) 0.4182(3) 0.10778(13) 0.0362(8) Uani d 1
H H4 0.723602 0.478739 0.116592 0.043 Uiso calc 1
C C5 0.7636(4) 0.3740(2) 0.06975(13) 0.0362(9) Uani d 1
C C6 0.7260(4) 0.2845(3) 0.05856(14) 0.0414(9) Uani d 1
H H6 0.769276 0.252873 0.033096 0.050 Uiso calc 1
C C7 0.6264(4) 0.2402(3) 0.08377(13) 0.0387(9) Uani d 1
H H7 0.603298 0.178985 0.075717 0.046 Uiso calc 1
C C8 0.5481(3) 0.1044(3) 0.18368(13) 0.0366(9) Uani d 1
C C9 0.6302(4) 0.1570(3) 0.21332(13) 0.0400(9) Uani d 1
H H9 0.623234 0.222027 0.213320 0.048 Uiso calc 1
C C10 0.7215(4) 0.1140(3) 0.24265(14) 0.0437(10) Uani d 1
H H10 0.776478 0.149409 0.263115 0.052 Uiso calc 1
C C11 0.7320(4) 0.0200(3) 0.24194(14) 0.0449(10) Uani d 1
C C12 0.6501(4) -0.0334(3) 0.21345(15) 0.0509(11) Uani d 1
H H12 0.657407 -0.098356 0.213849 0.061 Uiso calc 1
C C13 0.5581(4) 0.0087(3) 0.18455(14) 0.0434(10) Uani d 1
H H13 0.501241 -0.027400 0.165172 0.052 Uiso calc 1
C C14 0.3223(8) 0.4153(4) 0.0563(2) 0.108(3) Uani d 1
H H14A 0.392259 0.380674 0.039650 0.130 Uiso calc 1
H H14B 0.243855 0.414037 0.035396 0.130 Uiso calc 1
C C15 0.3628(8) 0.5076(5) 0.0632(3) 0.134(3) Uani d 1
H H15A 0.435422 0.509329 0.086279 0.201 Uiso calc 1
H H15B 0.289839 0.543691 0.076042 0.201 Uiso calc 1
H H15C 0.390894 0.533576 0.032157 0.201 Uiso calc 1
C C16 0.0515(4) 0.2502(4) 0.12892(19) 0.0640(14) Uani d 1
H H16A 0.034646 0.313934 0.118133 0.077 Uiso calc 1
H H16B 0.036776 0.208619 0.101074 0.077 Uiso calc 1
C C17 -0.0359(5) 0.2264(5) 0.1685(2) 0.099(2) Uani d 1
H H17A -0.015490 0.264218 0.196847 0.149 Uiso calc 1
H H17B -0.024920 0.161455 0.176680 0.149 Uiso calc 1
H H17C -0.126215 0.237538 0.158477 0.149 Uiso calc 1

loop_
_atom_site_aniso_label
_atom_site_aniso_U_11
_atom_site_aniso_U_22
_atom_site_aniso_U_33
_atom_site_aniso_U_12
_atom_site_aniso_U_13
_atom_site_aniso_U_23
P1 0.0325(5) 0.0438(6) 0.0358(6) 0.0042(4) 0.0008(4) -0.0015(4)
O1 0.0459(17) 0.0640(19) 0.0380(15) 0.0097(14) -0.0052(13) -0.0144(13)
O2 0.0522(17) 0.0427(17) 0.0547(17) 0.0116(13) -0.0008(14) 0.0035(14)
O3 0.0302(14) 0.0646(19) 0.0445(16) 0.0011(13) 0.0044(12) 0.0017(14)
O4 0.063(2) 0.0469(17) 0.0413(16) -0.0219(15) 0.0120(14) -0.0077(13)
O5 0.0535(18) 0.0457(17) 0.0401(16) -0.0159(13) 0.0113(13) -0.0071(13)
O6 0.076(3) 0.098(3) 0.088(3) 0.012(2) -0.037(2) 0.012(2)
O7 0.106(3) 0.070(3) 0.078(3) 0.031(2) -0.015(2) 0.024(2)
N1 0.0347(17) 0.0366(19) 0.0387(18) -0.0018(14) -0.0031(14) 0.0014(14)
N2 0.062(3) 0.072(3) 0.055(2) 0.019(2) 0.000(2) 0.024(2)
B1 0.049(3) 0.034(2) 0.033(2) -0.002(2) 0.005(2) -0.0002(18)
C1 0.036(2) 0.035(2) 0.0312(18) 0.0030(16) 0.0026(15) 0.0017(15)
C2 0.0305(19) 0.039(2) 0.0311(19) 0.0014(15) -0.0003(15) 0.0027(15)
C3 0.038(2) 0.038(2) 0.036(2) -0.0011(17) 0.0034(16) -0.0028(16)
C4 0.040(2) 0.035(2) 0.0330(19) -0.0021(16) 0.0021(16) -0.0033(16)
C5 0.039(2) 0.035(2) 0.0341(19) -0.0011(16) 0.0029(16) 0.0015(16)
C6 0.047(2) 0.039(2) 0.038(2) -0.0028(17) 0.0114(18) -0.0047(17)
C7 0.043(2) 0.032(2) 0.040(2) -0.0046(17) 0.0074(17) -0.0054(17)
C8 0.032(2) 0.045(2) 0.0328(19) 0.0022(16) 0.0060(16) 0.0045(16)
C9 0.036(2) 0.045(2) 0.040(2) 0.0009(17) 0.0012(17) 0.0050(17)
C10 0.037(2) 0.056(3) 0.038(2) -0.0014(18) 0.0050(17) 0.0101(19)
C11 0.041(2) 0.057(3) 0.037(2) 0.0106(19) 0.0039(17) 0.0120(19)
C12 0.064(3) 0.044(2) 0.046(2) 0.010(2) 0.010(2) 0.0083(19)
C13 0.052(2) 0.042(2) 0.037(2) 0.0011(19) 0.0039(18) 0.0042(18)
C14 0.194(8) 0.056(4) 0.074(4) -0.007(4) -0.028(5) 0.020(3)
C15 0.126(6) 0.103(6) 0.172(8) -0.006(5) -0.027(6) 0.066(6)
C16 0.030(2) 0.089(4) 0.073(3) 0.005(2) -0.003(2) -0.004(3)
C17 0.036(3) 0.140(6) 0.121(5) 0.017(3) 0.018(3) 0.046(5)

loop_
_atom_type_symbol
_atom_type_description
_atom_type_scat_dispersion_real
_atom_type_scat_dispersion_imag
_atom_type_scat_source
C C 0.0033 0.0016 'International Tables Vol C Tables 4.2.6.8 and 6.1.1.4'
H H 0.0000 0.0000 'International Tables Vol C Tables 4.2.6.8 and 6.1.1.4'
B B 0.0013 0.0007 'International Tables Vol C Tables 4.2.6.8 and 6.1.1.4'
N N 0.0061 0.0033 'International Tables Vol C Tables 4.2.6.8 and 6.1.1.4'
O O 0.0106 0.0060 'International Tables Vol C Tables 4.2.6.8 and 6.1.1.4'
P P 0.1023 0.0942 'International Tables Vol C Tables 4.2.6.8 and 6.1.1.4'

loop_
_geom_angle_atom_site_label_1
_geom_angle_atom_site_label_2
_geom_angle_atom_site_label_3
_geom_angle
O1 P1 O3 115.22(17)
O1 P1 O2 113.46(17)
O3 P1 O2 104.75(16)
O1 P1 C1 113.45(16)
O3 P1 C1 102.52(15)
O2 P1 C1 106.34(16)
C14 O2 P1 121.9(3)
C16 O3 P1 118.6(3)
B1 O4 H4A 113(4)
B1 O5 H5 119(3)
C8 N1 C1 123.0(3)
C8 N1 H1A 113(3)
C1 N1 H1A 120(3)
O6 N2 O7 123.3(4)
O6 N2 C11 118.7(4)
O7 N2 C11 118.0(5)
O4 B1 O5 118.6(4)
O4 B1 C5 118.3(3)
O5 B1 C5 123.1(4)
N1 C1 C2 114.3(3)
N1 C1 P1 108.2(2)
C2 C1 P1 108.0(2)
N1 C1 H1 108.7
C2 C1 H1 108.7
P1 C1 H1 108.7
C7 C2 C3 119.4(3)
C7 C2 C1 121.4(3)
C3 C2 C1 119.1(3)
C4 C3 C2 120.2(3)
C4 C3 H3 119.9
C2 C3 H3 119.9
C3 C4 C5 121.2(3)
C3 C4 H4 119.4
C5 C4 H4 119.4
C6 C5 C4 117.7(3)
C6 C5 B1 122.8(3)
C4 C5 B1 119.5(3)
C7 C6 C5 121.7(3)
C7 C6 H6 119.2
C5 C6 H6 119.2
C2 C7 C6 119.9(4)
C2 C7 H7 120.1
C6 C7 H7 120.1
N1 C8 C13 118.4(3)
N1 C8 C9 122.1(3)
C13 C8 C9 119.5(3)
C10 C9 C8 119.9(4)
C10 C9 H9 120.1
C8 C9 H9 120.1
C11 C10 C9 119.7(4)
C11 C10 H10 120.2
C9 C10 H10 120.2
C10 C11 C12 121.3(4)
C10 C11 N2 120.2(4)
C12 C11 N2 118.6(4)
C13 C12 C11 119.5(4)
C13 C12 H12 120.3
C11 C12 H12 120.3
C12 C13 C8 120.2(4)
C12 C13 H13 119.9
C8 C13 H13 119.9
C15 C14 O2 110.8(6)
C15 C14 H14A 109.5
O2 C14 H14A 109.5
C15 C14 H14B 109.5
O2 C14 H14B 109.5
H14A C14 H14B 108.1
C14 C15 H15A 109.5
C14 C15 H15B 109.5
H15A C15 H15B 109.5
C14 C15 H15C 109.5
H15A C15 H15C 109.5
H15B C15 H15C 109.5
C17 C16 O3 108.7(4)
C17 C16 H16A 110.0
O3 C16 H16A 110.0
C17 C16 H16B 110.0
O3 C16 H16B 110.0
H16A C16 H16B 108.3
C16 C17 H17A 109.5
C16 C17 H17B 109.5
H17A C17 H17B 109.5
C16 C17 H17C 109.5
H17A C17 H17C 109.5
H17B C17 H17C 109.5

loop_
_geom_bond_atom_site_label_1
_geom_bond_atom_site_label_2
_geom_bond_distance
P1 O1 1.469(3)
P1 O3 1.563(3)
P1 O2 1.565(3)
P1 C1 1.816(4)
O2 C14 1.478(6)
O3 C16 1.469(5)
O4 B1 1.354(5)
O4 H4A 0.825(19)
O5 B1 1.365(5)
O5 H5 0.823(19)
O6 N2 1.232(5)
O7 N2 1.236(5)
N1 C8 1.391(5)
N1 C1 1.453(5)
N1 H1A 0.880(19)
N2 C11 1.458(5)
B1 C5 1.571(6)
C1 C2 1.532(5)
C1 H1 1.0000
C2 C7 1.390(5)
C2 C3 1.395(5)
C3 C4 1.393(5)
C3 H3 0.9500
C4 C5 1.400(5)
C4 H4 0.9500
C5 C6 1.395(5)
C6 C7 1.394(5)
C6 H6 0.9500
C7 H7 0.9500
C8 C13 1.397(5)
C8 C9 1.402(5)
C9 C10 1.387(5)
C9 H9 0.9500
C10 C11 1.375(6)
C10 H10 0.9500
C11 C12 1.389(6)
C12 C13 1.380(6)
C12 H12 0.9500
C13 H13 0.9500
C14 C15 1.421(9)
C14 H14A 0.9900
C14 H14B 0.9900
C15 H15A 0.9800
C15 H15B 0.9800
C15 H15C 0.9800
C16 C17 1.454(7)
C16 H16A 0.9900
C16 H16B 0.9900
C17 H17A 0.9800
C17 H17B 0.9800
C17 H17C 0.9800

loop_
_geom_hbond_atom_site_label_D
_geom_hbond_atom_site_label_H
_geom_hbond_atom_site_label_A
_geom_hbond_site_symmetry_A
_geom_hbond_distance_DH
_geom_hbond_distance_HA
_geom_hbond_distance_DA
_geom_hbond_angle_DHA
O5 H5 O1 4 0.823(19) 1.85(2) 2.657(4) 166(5)
O4 H4A O5 5_765 0.825(19) 1.88(2) 2.702(4) 176(5)

loop_
_geom_torsion_atom_site_label_1
_geom_torsion_atom_site_label_2
_geom_torsion_atom_site_label_3
_geom_torsion_atom_site_label_4
_geom_torsion
O1 P1 O2 C14 -17.9(5)
O3 P1 O2 C14 -144.4(4)
C1 P1 O2 C14 107.5(4)
O1 P1 O3 C16 -55.4(4)
O2 P1 O3 C16 70.0(3)
C1 P1 O3 C16 -179.1(3)
C8 N1 C1 C2 65.4(4)
C8 N1 C1 P1 -174.3(3)
O1 P1 C1 N1 -54.5(3)
O3 P1 C1 N1 70.4(3)
O2 P1 C1 N1 -179.9(2)
O1 P1 C1 C2 69.7(3)
O3 P1 C1 C2 -165.4(2)
O2 P1 C1 C2 -55.7(3)
N1 C1 C2 C7 36.7(5)
P1 C1 C2 C7 -83.7(4)
N1 C1 C2 C3 -146.7(3)
P1 C1 C2 C3 92.8(3)
C7 C2 C3 C4 1.0(6)
C1 C2 C3 C4 -175.7(3)
C2 C3 C4 C5 0.5(6)
C3 C4 C5 C6 -1.3(5)
C3 C4 C5 B1 178.6(4)
O4 B1 C5 C6 -160.5(4)
O5 B1 C5 C6 18.9(6)
O4 B1 C5 C4 19.6(6)
O5 B1 C5 C4 -160.9(4)
C4 C5 C6 C7 0.6(6)
B1 C5 C6 C7 -179.2(4)
C3 C2 C7 C6 -1.6(6)
C1 C2 C7 C6 175.0(3)
C5 C6 C7 C2 0.8(6)
C1 N1 C8 C13 -174.0(3)
C1 N1 C8 C9 7.2(5)
N1 C8 C9 C10 179.7(3)
C13 C8 C9 C10 0.9(5)
C8 C9 C10 C11 0.8(6)
C9 C10 C11 C12 -2.0(6)
C9 C10 C11 N2 177.8(3)
O6 N2 C11 C10 1.6(6)
O7 N2 C11 C10 -178.0(4)
O6 N2 C11 C12 -178.6(4)
O7 N2 C11 C12 1.8(6)
C10 C11 C12 C13 1.3(6)
N2 C11 C12 C13 -178.5(4)
C11 C12 C13 C8 0.5(6)
N1 C8 C13 C12 179.6(3)
C9 C8 C13 C12 -1.6(6)
P1 O2 C14 C15 -155.3(5)
P1 O3 C16 C17 -179.4(4)
